data_7058398
loop_
_publ_author_name
'Chen, Shuai'
'Nie, Jia-Jia'
'Wang, Shuo'
'Li, Qian-Li'
'Zhang, Ru-Fen'
'Li, Yong-Xin'
'Ma, Chun-Lin'

_publ_section_title
;
 Syntheses, characterization, DNA/BSA binding, and in vitro cytostatic
 activity of fluorobenzenetelluronic triorganotin(iv) esters
;
_journal_issue 24
_journal_name_full 'New Journal of Chemistry'
_journal_page_first 9516
_journal_paper_doi 10.1039/C9NJ00487D
_journal_volume 43
_journal_year 2019
_chemical_formula_sum 'C24 H46 F2 O8 Sn4 Te2'
_chemical_formula_weight 1230.57
_space_group_crystal_system triclinic
_space_group_IT_number 2
_space_group_name_Hall '-P 1'
_space_group_name_H-M_alt 'P -1'
_symmetry_space_group_name_Hall '-P 1'
_symmetry_space_group_name_H-M 'P -1'
_atom_sites_solution_hydrogens geom
_audit_creation_method SHELXL-2018/3
_audit_update_record
;
2019-05-16 deposited with the CCDC.    2019-05-21 downloaded from the CCDC.
;
_cell_angle_alpha 99.6890(15)
_cell_angle_beta 104.181(2)
_cell_angle_gamma 101.966(2)
_cell_formula_units_Z 2
_cell_length_a 10.6072(6)
_cell_length_b 10.6659(6)
_cell_length_c 18.7874(13)
_cell_measurement_reflns_used 4998
_cell_measurement_temperature 298(2)
_cell_measurement_theta_max 27.172
_cell_measurement_theta_min 2.666
_cell_volume 1961.4(2)
_computing_cell_refinement 'Bruker SMART'
_computing_data_collection 'Bruker SMART'
_computing_data_reduction 'Bruker SHELXTL'
_computing_molecular_graphics 'Bruker SHELXTL'
_computing_publication_material 'Bruker SHELXTL'
_computing_structure_refinement 'Bruker SHELXTL'
_computing_structure_solution 'Bruker SHELXTL'
_diffrn_ambient_temperature 298(2)
_diffrn_measured_fraction_theta_full 0.983
_diffrn_measured_fraction_theta_max 0.983
_diffrn_measurement_device_type 'CCD area detector'
_diffrn_measurement_method 'phi and omega scans'
_diffrn_radiation_type MoK\a
_diffrn_radiation_wavelength 0.71073
_diffrn_reflns_av_R_equivalents 0.0250
_diffrn_reflns_av_unetI/netI 0.0405
_diffrn_reflns_Laue_measured_fraction_full 0.983
_diffrn_reflns_Laue_measured_fraction_max 0.983
_diffrn_reflns_limit_h_max 12
_diffrn_reflns_limit_h_min -12
_diffrn_reflns_limit_k_max 12
_diffrn_reflns_limit_k_min -12
_diffrn_reflns_limit_l_max 22
_diffrn_reflns_limit_l_min -13
_diffrn_reflns_number 10028
_diffrn_reflns_point_group_measured_fraction_full 0.983
_diffrn_reflns_point_group_measured_fraction_max 0.983
_diffrn_reflns_theta_full 25.015
_diffrn_reflns_theta_max 25.015
_diffrn_reflns_theta_min 2.298
_exptl_absorpt_coefficient_mu 4.020
_exptl_absorpt_correction_T_max 0.570
_exptl_absorpt_correction_T_min 0.283
_exptl_absorpt_correction_type multi-scan
_exptl_absorpt_process_details sadabs
_exptl_crystal_colour colourless
_exptl_crystal_density_diffrn 2.084
_exptl_crystal_description block
_exptl_crystal_F_000 1152
_exptl_crystal_size_max 0.430
_exptl_crystal_size_mid 0.270
_exptl_crystal_size_min 0.140
_refine_diff_density_max 0.658
_refine_diff_density_min -0.884
_refine_diff_density_rms 0.135
_refine_ls_extinction_method none
_refine_ls_goodness_of_fit_ref 0.994
_refine_ls_hydrogen_treatment constr
_refine_ls_matrix_type full
_refine_ls_number_parameters 383
_refine_ls_number_reflns 6813
_refine_ls_number_restraints 18
_refine_ls_restrained_S_all 1.055
_refine_ls_R_factor_all 0.0491
_refine_ls_R_factor_gt 0.0337
_refine_ls_shift/su_max 0.039
_refine_ls_shift/su_mean 0.001
_refine_ls_structure_factor_coef Fsqd
_refine_ls_weighting_details 'w=1/[\s^2^(Fo^2^)+(0.0474P)^2^] where P=(Fo^2^+2Fc^2^)/3'
_refine_ls_weighting_scheme calc
_refine_ls_wR_factor_gt 0.0806
_refine_ls_wR_factor_ref 0.0874
_reflns_Friedel_coverage 0.000
_reflns_number_gt 5338
_reflns_number_total 6813
_reflns_threshold_expression 'I > 2\s(I)'
_cod_data_source_file c9nj00487d2.cif
_cod_data_source_block complex1
_cod_depositor_comments 'Adding full bibliography for 7058398--7058403.cif.'
_cod_database_code 7058398
_shelx_shelxl_version_number 2018/3
_shelx_space_group_comment
;
The symmetry employed for this shelxl refinement is uniquely defined
by the following loop, which should always be used as a source of
symmetry information in preference to the above space-group names.
They are only intended as comments.
;
_shelx_estimated_absorpt_t_min 0.277
_shelx_estimated_absorpt_t_max 0.603

loop_
_space_group_symop_operation_xyz
'x, y, z'
'-x, -y, -z'

loop_
_atom_site_label
_atom_site_type_symbol
_atom_site_fract_x
_atom_site_fract_y
_atom_site_fract_z
_atom_site_U_iso_or_equiv
_atom_site_adp_type
_atom_site_occupancy
_atom_site_site_symmetry_order
_atom_site_calc_flag
_atom_site_refinement_flags_posn
_atom_site_refinement_flags_adp
_atom_site_refinement_flags_occupancy
_atom_site_disorder_assembly
_atom_site_disorder_group
Sn1 Sn -0.01327(5) -0.05841(4) 0.75356(3) 0.05288(14) Uani 1 1 d . U . . .
Sn2 Sn 0.34200(5) 0.20093(4) 0.96879(3) 0.05121(13) Uani 1 1 d . U . . .
Sn3 Sn 0.57012(5) 0.38750(4) 0.29450(2) 0.04427(12) Uani 1 1 d . . . . .
Sn4 Sn 0.46323(4) 0.79324(4) 0.36079(3) 0.04570(13) Uani 1 1 d . . . . .
Te1 Te -0.00132(4) 0.08121(4) 0.94062(2) 0.04239(12) Uani 1 1 d . U . . .
Te2 Te 0.59421(4) 0.58272(3) 0.46637(2) 0.03412(10) Uani 1 1 d . . . . .
F1 F -0.2997(9) 0.4193(8) 0.9894(5) 0.143(3) Uani 0.833(9) 1 d . . P A 1
F2 F 1.0637(7) 0.8895(9) 0.4610(5) 0.106(3) Uani 0.637(7) 1 d . . P B 1
F1' F -0.058(4) 0.503(4) 0.834(3) 0.143(3) Uani 0.167(9) 1 d . . P A 2
F2' F 1.0919(13) 0.6017(15) 0.6212(10) 0.106(3) Uani 0.363(7) 1 d . . P B 2
O1 O -0.0560(4) 0.0742(4) 1.0338(2) 0.0466(10) Uani 1 1 d . . . . .
O2 O -0.1737(5) -0.0382(4) 0.8791(3) 0.0561(12) Uani 1 1 d . . . . .
H2 H -0.186979 -0.105282 0.895006 0.084 Uiso 1 1 calc R U . . .
O3 O 0.0633(4) 0.0705(4) 0.8550(2) 0.0492(11) Uani 1 1 d . . . . .
O4 O 0.1730(4) 0.1908(4) 1.0013(2) 0.0455(10) Uani 1 1 d . . . . .
O5 O 0.5694(4) 0.7416(4) 0.5238(2) 0.0444(10) Uani 1 1 d . . . . .
H5 H 0.519544 0.721009 0.549412 0.067 Uiso 1 1 calc R U . . .
O6 O 0.4000(4) 0.5005(4) 0.4472(2) 0.0371(9) Uani 1 1 d . . . . .
O7 O 0.6100(4) 0.4234(4) 0.4076(2) 0.0394(9) Uani 1 1 d . . . . .
O8 O 0.5626(4) 0.6527(4) 0.3790(2) 0.0397(9) Uani 1 1 d . . . . .
C1 C -0.2089(9) 0.3908(8) 0.9553(5) 0.078(2) Uani 1 1 d . . . . .
H1 H -0.271962 0.409858 0.979267 0.093 Uiso 0.167(9) 1 calc R U P A 2
C2 C -0.1680(8) 0.2776(7) 0.9626(5) 0.069(2) Uani 1 1 d . . . . .
H2A H -0.201477 0.223623 0.991373 0.083 Uiso 1 1 calc R U . . .
C3 C -0.0779(7) 0.2467(6) 0.9268(4) 0.0483(16) Uani 1 1 d . . . . .
C4 C -0.0320(8) 0.3260(7) 0.8830(5) 0.072(2) Uani 1 1 d . . . . .
H4 H 0.026445 0.304167 0.856269 0.086 Uiso 1 1 calc R U . . .
C5 C -0.0759(11) 0.4410(9) 0.8799(6) 0.090(3) Uani 1 1 d . . . . .
H5A H -0.042971 0.496522 0.851600 0.108 Uiso 0.833(9) 1 calc R U P A 1
C6 C -0.1641(9) 0.4747(8) 0.9162(5) 0.076(2) Uani 1 1 d . . . . .
H6 H -0.191726 0.551628 0.914019 0.091 Uiso 1 1 calc R U . . .
C7 C -0.2085(9) -0.0389(9) 0.7019(5) 0.087(3) Uani 1 1 d . . . . .
H7A H -0.274123 -0.094368 0.718148 0.131 Uiso 1 1 calc R U . . .
H7B H -0.228452 -0.064690 0.648068 0.131 Uiso 1 1 calc R U . . .
H7C H -0.210823 0.051120 0.716295 0.131 Uiso 1 1 calc R U . . .
C8 C 0.0066(9) -0.2427(7) 0.7782(5) 0.080(2) Uani 1 1 d . . . . .
H8A H 0.098643 -0.246247 0.786185 0.120 Uiso 1 1 calc R U . . .
H8B H -0.050193 -0.313117 0.736610 0.120 Uiso 1 1 calc R U . . .
H8C H -0.019570 -0.251736 0.822877 0.120 Uiso 1 1 calc R U . . .
C9 C 0.1300(9) 0.0293(8) 0.7014(5) 0.081(2) Uani 1 1 d . . . . .
H9A H 0.142393 0.123045 0.712131 0.122 Uiso 1 1 calc R U . . .
H9B H 0.097322 -0.005517 0.647775 0.122 Uiso 1 1 calc R U . . .
H9C H 0.214402 0.009773 0.720815 0.122 Uiso 1 1 calc R U . . .
C10 C 0.3573(8) 0.0128(8) 0.9185(4) 0.074(2) Uani 1 1 d . . . . .
H10A H 0.449314 0.017231 0.920215 0.111 Uiso 1 1 calc R U . . .
H10B H 0.302116 -0.013543 0.866987 0.111 Uiso 1 1 calc R U . . .
H10C H 0.327271 -0.050389 0.945687 0.111 Uiso 1 1 calc R U . . .
C11 C 0.3486(9) 0.3352(8) 0.8972(5) 0.081(3) Uani 1 1 d . . . . .
H11A H 0.268164 0.307108 0.855396 0.122 Uiso 1 1 calc R U . . .
H11B H 0.425686 0.337521 0.878803 0.122 Uiso 1 1 calc R U . . .
H11C H 0.354989 0.421489 0.925123 0.122 Uiso 1 1 calc R U . . .
C12 C 0.4810(8) 0.2813(8) 1.0783(4) 0.075(2) Uani 1 1 d . . . . .
H12A H 0.469373 0.365475 1.098760 0.112 Uiso 1 1 calc R U . . .
H12B H 0.571277 0.291791 1.074919 0.112 Uiso 1 1 calc R U . . .
H12C H 0.465013 0.222851 1.110714 0.112 Uiso 1 1 calc R U . . .
C13 C 0.8066(6) 0.6595(6) 0.5019(3) 0.0400(14) Uani 1 1 d . . . . .
C14 C 0.8848(7) 0.6060(8) 0.5514(4) 0.066(2) Uani 1 1 d . . . . .
H14 H 0.845259 0.543603 0.574004 0.079 Uiso 1 1 calc R U . . .
C15 C 1.0246(8) 0.6465(9) 0.5674(5) 0.077(2) Uani 1 1 d . . . . .
H15 H 1.077619 0.608817 0.600250 0.092 Uiso 0.637(7) 1 calc R U P B 1
C16 C 1.0849(7) 0.7383(7) 0.5368(4) 0.0625(19) Uani 1 1 d . . . . .
H16 H 1.178083 0.762812 0.547011 0.075 Uiso 1 1 calc R U . . .
C17 C 1.0066(8) 0.7933(8) 0.4912(5) 0.070(2) Uani 1 1 d . . . . .
H17 H 1.047604 0.859888 0.471776 0.085 Uiso 0.363(7) 1 calc R U P B 2
C18 C 0.8658(7) 0.7552(7) 0.4715(4) 0.0577(18) Uani 1 1 d . . . . .
H18 H 0.814066 0.793890 0.438638 0.069 Uiso 1 1 calc R U . . .
C19 C 0.3683(7) 0.3952(7) 0.2501(4) 0.073(2) Uani 1 1 d . . . . .
H19A H 0.327816 0.407070 0.290371 0.109 Uiso 1 1 calc R U . . .
H19B H 0.318407 0.314408 0.213988 0.109 Uiso 1 1 calc R U . . .
H19C H 0.367438 0.467605 0.225959 0.109 Uiso 1 1 calc R U . . .
C20 C 0.5880(8) 0.1887(7) 0.2754(4) 0.069(2) Uani 1 1 d . . . . .
H20A H 0.663505 0.184463 0.256288 0.103 Uiso 1 1 calc R U . . .
H20B H 0.507259 0.132046 0.239280 0.103 Uiso 1 1 calc R U . . .
H20C H 0.601339 0.160626 0.321981 0.103 Uiso 1 1 calc R U . . .
C21 C 0.7260(8) 0.5180(8) 0.2697(4) 0.071(2) Uani 1 1 d . . . . .
H21A H 0.691609 0.585479 0.250011 0.107 Uiso 1 1 calc R U . . .
H21B H 0.757828 0.469686 0.233008 0.107 Uiso 1 1 calc R U . . .
H21C H 0.798950 0.557583 0.315009 0.107 Uiso 1 1 calc R U . . .
C22 C 0.2727(8) 0.7304(8) 0.3788(5) 0.078(2) Uani 1 1 d . . . . .
H22A H 0.220777 0.651584 0.341540 0.117 Uiso 1 1 calc R U . . .
H22B H 0.226076 0.798216 0.374847 0.117 Uiso 1 1 calc R U . . .
H22C H 0.285044 0.713014 0.428218 0.117 Uiso 1 1 calc R U . . .
C23 C 0.5949(8) 0.9750(6) 0.4289(4) 0.067(2) Uani 1 1 d . . . . .
H23A H 0.626117 0.966444 0.479873 0.101 Uiso 1 1 calc R U . . .
H23B H 0.547581 1.042598 0.427857 0.101 Uiso 1 1 calc R U . . .
H23C H 0.670443 0.998150 0.409767 0.101 Uiso 1 1 calc R U . . .
C24 C 0.4536(8) 0.7837(8) 0.2458(4) 0.070(2) Uani 1 1 d . . . . .
H24A H 0.542832 0.798081 0.240516 0.105 Uiso 1 1 calc R U . . .
H24B H 0.413283 0.850301 0.229023 0.105 Uiso 1 1 calc R U . . .
H24C H 0.400166 0.698485 0.215928 0.105 Uiso 1 1 calc R U . . .

loop_
_atom_site_aniso_label
_atom_site_aniso_U_11
_atom_site_aniso_U_22
_atom_site_aniso_U_33
_atom_site_aniso_U_23
_atom_site_aniso_U_13
_atom_site_aniso_U_12
Sn1 0.0664(3) 0.0496(3) 0.0398(3) 0.0069(2) 0.0135(2) 0.0142(2)
Sn2 0.0617(3) 0.0510(3) 0.0422(3) 0.0110(2) 0.0165(2) 0.0155(2)
Sn3 0.0539(3) 0.0460(3) 0.0340(2) 0.00979(19) 0.0119(2) 0.0160(2)
Sn4 0.0504(3) 0.0408(2) 0.0503(3) 0.0160(2) 0.0187(2) 0.0120(2)
Te1 0.0562(3) 0.0363(2) 0.0352(2) 0.00783(17) 0.01342(18) 0.01342(18)
Te2 0.0351(2) 0.0344(2) 0.0312(2) 0.00795(16) 0.01014(16) 0.00453(15)
F1 0.168(8) 0.147(7) 0.187(8) 0.066(6) 0.107(7) 0.113(6)
F2 0.050(4) 0.125(6) 0.148(7) 0.078(5) 0.024(4) 0.000(4)
F1' 0.168(8) 0.147(7) 0.187(8) 0.066(6) 0.107(7) 0.113(6)
F2' 0.050(4) 0.125(6) 0.148(7) 0.078(5) 0.024(4) 0.000(4)
O1 0.067(3) 0.039(2) 0.042(2) 0.0112(19) 0.020(2) 0.023(2)
O2 0.067(3) 0.047(3) 0.047(3) 0.012(2) 0.011(2) 0.004(2)
O3 0.063(3) 0.048(3) 0.037(2) 0.011(2) 0.016(2) 0.011(2)
O4 0.055(3) 0.044(2) 0.034(2) 0.0066(19) 0.0107(19) 0.011(2)
O5 0.046(3) 0.041(2) 0.046(3) 0.0057(19) 0.018(2) 0.0070(19)
O6 0.032(2) 0.041(2) 0.036(2) 0.0132(18) 0.0064(17) 0.0051(17)
O7 0.047(2) 0.037(2) 0.035(2) 0.0081(18) 0.0131(18) 0.0116(18)
O8 0.052(3) 0.038(2) 0.031(2) 0.0119(17) 0.0145(19) 0.0106(19)
C1 0.079(6) 0.066(5) 0.093(7) 0.018(5) 0.018(5) 0.038(5)
C2 0.073(5) 0.059(5) 0.083(6) 0.019(4) 0.026(4) 0.029(4)
C3 0.061(4) 0.040(3) 0.043(4) 0.008(3) 0.009(3) 0.020(3)
C4 0.084(6) 0.059(5) 0.085(6) 0.035(4) 0.024(5) 0.030(4)
C5 0.112(8) 0.070(6) 0.088(7) 0.044(5) 0.015(6) 0.022(5)
C6 0.072(6) 0.056(5) 0.085(6) 0.009(5) -0.006(5) 0.025(4)
C7 0.084(6) 0.096(7) 0.066(6) 0.019(5) -0.003(5) 0.020(5)
C8 0.107(7) 0.052(5) 0.081(6) 0.013(4) 0.027(5) 0.022(4)
C9 0.105(7) 0.085(6) 0.063(5) 0.021(5) 0.046(5) 0.018(5)
C10 0.075(6) 0.076(5) 0.068(5) -0.003(4) 0.012(4) 0.039(4)
C11 0.103(7) 0.080(6) 0.078(6) 0.039(5) 0.045(5) 0.019(5)
C12 0.078(6) 0.081(6) 0.047(5) 0.005(4) 0.004(4) 0.006(4)
C13 0.032(3) 0.042(3) 0.038(3) 0.006(3) 0.007(3) -0.001(3)
C14 0.045(4) 0.080(5) 0.068(5) 0.033(4) 0.010(4) 0.001(4)
C15 0.049(5) 0.100(6) 0.076(6) 0.039(5) 0.003(4) 0.010(4)
C16 0.044(4) 0.074(5) 0.059(5) 0.010(4) 0.010(4) 0.002(4)
C17 0.054(5) 0.066(5) 0.088(6) 0.028(4) 0.029(4) -0.009(4)
C18 0.049(4) 0.059(4) 0.067(5) 0.026(4) 0.017(4) 0.010(3)
C19 0.061(5) 0.066(5) 0.068(5) -0.007(4) -0.012(4) 0.021(4)
C20 0.098(6) 0.057(5) 0.052(5) 0.005(4) 0.016(4) 0.034(4)
C21 0.071(5) 0.093(6) 0.064(5) 0.035(4) 0.038(4) 0.018(4)
C22 0.061(5) 0.085(6) 0.116(7) 0.055(5) 0.043(5) 0.030(4)
C23 0.090(6) 0.034(4) 0.069(5) 0.001(3) 0.029(4) -0.003(4)
C24 0.085(6) 0.074(5) 0.049(5) 0.021(4) 0.013(4) 0.019(4)

loop_
_atom_type_symbol
_atom_type_description
_atom_type_scat_dispersion_real
_atom_type_scat_dispersion_imag
_atom_type_scat_source
C C 0.0033 0.0016 'International Tables Vol C Tables 4.2.6.8 and 6.1.1.4'
H H 0.0000 0.0000 'International Tables Vol C Tables 4.2.6.8 and 6.1.1.4'
O O 0.0106 0.0060 'International Tables Vol C Tables 4.2.6.8 and 6.1.1.4'
Sn Sn -0.6537 1.4246 'International Tables Vol C Tables 4.2.6.8 and 6.1.1.4'
Te Te -0.5308 1.6751 'International Tables Vol C Tables 4.2.6.8 and 6.1.1.4'
F F 0.0171 0.0103 'International Tables Vol C Tables 4.2.6.8 and 6.1.1.4'

loop_
_geom_angle_atom_site_label_1
_geom_angle_atom_site_label_2
_geom_angle_atom_site_label_3
_geom_angle
_geom_angle_site_symmetry_1
_geom_angle_site_symmetry_3
O3 Sn1 C7 108.6(3) . .
O3 Sn1 C8 104.0(3) . .
C7 Sn1 C8 119.0(4) . .
O3 Sn1 C9 97.0(3) . .
C7 Sn1 C9 110.7(4) . .
C8 Sn1 C9 114.7(3) . .
O4 Sn2 C11 108.2(3) . .
O4 Sn2 C10 112.5(3) . .
C11 Sn2 C10 113.0(3) . .
O4 Sn2 C12 96.6(3) . .
C11 Sn2 C12 112.6(3) . .
C10 Sn2 C12 112.7(3) . .
O7 Sn3 C19 107.1(2) . .
O7 Sn3 C21 107.5(2) . .
C19 Sn3 C21 118.5(3) . .
O7 Sn3 C20 98.0(2) . .
C19 Sn3 C20 111.5(3) . .
C21 Sn3 C20 112.0(3) . .
O8 Sn4 C22 107.4(2) . .
O8 Sn4 C24 99.1(2) . .
C22 Sn4 C24 113.7(3) . .
O8 Sn4 C23 106.5(2) . .
C22 Sn4 C23 118.2(3) . .
C24 Sn4 C23 109.9(3) . .
O3 Te1 O4 89.18(18) . .
O3 Te1 O2 90.1(2) . .
O4 Te1 O2 176.83(18) . .
O3 Te1 O1 93.03(17) . 2_557
O4 Te1 O1 89.09(17) . 2_557
O2 Te1 O1 87.87(18) . 2_557
O3 Te1 O1 172.25(17) . .
O4 Te1 O1 89.33(17) . .
O2 Te1 O1 91.01(19) . .
O1 Te1 O1 79.34(17) 2_557 .
O3 Te1 C3 95.9(2) . .
O4 Te1 C3 92.2(2) . .
O2 Te1 C3 90.9(2) . .
O1 Te1 C3 171.0(2) 2_557 .
O1 Te1 C3 91.7(2) . .
O3 Te1 Te1 132.80(13) . 2_557
O4 Te1 Te1 88.97(12) . 2_557
O2 Te1 Te1 89.28(13) . 2_557
O1 Te1 Te1 39.78(12) 2_557 2_557
O1 Te1 Te1 39.56(11) . 2_557
C3 Te1 Te1 131.29(18) . 2_557
O8 Te2 O7 90.14(16) . .
O8 Te2 O5 89.13(17) . .
O7 Te2 O5 177.41(17) . .
O8 Te2 O6 172.12(16) . 2_666
O7 Te2 O6 89.60(16) . 2_666
O5 Te2 O6 90.79(16) . 2_666
O8 Te2 O6 92.59(16) . .
O7 Te2 O6 89.42(16) . .
O5 Te2 O6 88.13(16) . .
O6 Te2 O6 79.54(16) 2_666 .
O8 Te2 C13 96.1(2) . .
O7 Te2 C13 90.9(2) . .
O5 Te2 C13 91.7(2) . .
O6 Te2 C13 91.79(19) 2_666 .
O6 Te2 C13 171.32(19) . .
O8 Te2 Te2 132.24(12) . 2_666
O7 Te2 Te2 89.36(11) . 2_666
O5 Te2 Te2 89.29(12) . 2_666
O6 Te2 Te2 39.88(11) 2_666 2_666
O6 Te2 Te2 39.66(10) . 2_666
C13 Te2 Te2 131.67(16) . 2_666
Te1 O1 Te1 100.66(17) 2_557 .
Te1 O2 H2 109.5 . .
Te1 O3 Sn1 129.5(2) . .
Te1 O4 Sn2 123.5(2) . .
Te2 O5 H5 109.5 . .
Te2 O6 Te2 100.46(16) 2_666 .
Te2 O7 Sn3 122.49(19) . .
Te2 O8 Sn4 126.7(2) . .
C6 C1 F1 117.1(8) . .
C6 C1 C2 124.5(9) . .
F1 C1 C2 118.4(9) . .
C6 C1 H1 117.8 . .
C2 C1 H1 117.8 . .
C3 C2 C1 118.7(8) . .
C3 C2 H2A 120.7 . .
C1 C2 H2A 120.7 . .
C2 C3 C4 119.8(6) . .
C2 C3 Te1 120.8(5) . .
C4 C3 Te1 119.3(5) . .
C3 C4 C5 118.1(8) . .
C3 C4 H4 120.9 . .
C5 C4 H4 120.9 . .
F1' C5 C6 114.2(18) . .
F1' C5 C4 121.5(19) . .
C6 C5 C4 122.9(9) . .
C6 C5 H5A 118.5 . .
C4 C5 H5A 118.5 . .
C1 C6 C5 115.9(8) . .
C1 C6 H6 122.0 . .
C5 C6 H6 122.0 . .
Sn1 C7 H7A 109.5 . .
Sn1 C7 H7B 109.5 . .
H7A C7 H7B 109.5 . .
Sn1 C7 H7C 109.5 . .
H7A C7 H7C 109.5 . .
H7B C7 H7C 109.5 . .
Sn1 C8 H8A 109.5 . .
Sn1 C8 H8B 109.5 . .
H8A C8 H8B 109.5 . .
Sn1 C8 H8C 109.5 . .
H8A C8 H8C 109.5 . .
H8B C8 H8C 109.5 . .
Sn1 C9 H9A 109.5 . .
Sn1 C9 H9B 109.5 . .
H9A C9 H9B 109.5 . .
Sn1 C9 H9C 109.5 . .
H9A C9 H9C 109.5 . .
H9B C9 H9C 109.5 . .
Sn2 C10 H10A 109.5 . .
Sn2 C10 H10B 109.5 . .
H10A C10 H10B 109.5 . .
Sn2 C10 H10C 109.5 . .
H10A C10 H10C 109.5 . .
H10B C10 H10C 109.5 . .
Sn2 C11 H11A 109.5 . .
Sn2 C11 H11B 109.5 . .
H11A C11 H11B 109.5 . .
Sn2 C11 H11C 109.5 . .
H11A C11 H11C 109.5 . .
H11B C11 H11C 109.5 . .
Sn2 C12 H12A 109.5 . .
Sn2 C12 H12B 109.5 . .
H12A C12 H12B 109.5 . .
Sn2 C12 H12C 109.5 . .
H12A C12 H12C 109.5 . .
H12B C12 H12C 109.5 . .
C18 C13 C14 120.0(6) . .
C18 C13 Te2 120.3(5) . .
C14 C13 Te2 119.5(5) . .
C13 C14 C15 119.0(7) . .
C13 C14 H14 120.5 . .
C15 C14 H14 120.5 . .
F2' C15 C16 122.5(9) . .
F2' C15 C14 115.0(9) . .
C16 C15 C14 122.0(7) . .
C16 C15 H15 119.0 . .
C14 C15 H15 119.0 . .
C17 C16 C15 117.9(7) . .
C17 C16 H16 121.1 . .
C15 C16 H16 121.1 . .
C16 C17 F2 119.8(7) . .
C16 C17 C18 123.1(7) . .
F2 C17 C18 117.2(7) . .
C16 C17 H17 118.5 . .
C18 C17 H17 118.5 . .
C13 C18 C17 118.0(6) . .
C13 C18 H18 121.0 . .
C17 C18 H18 121.0 . .
Sn3 C19 H19A 109.5 . .
Sn3 C19 H19B 109.5 . .
H19A C19 H19B 109.5 . .
Sn3 C19 H19C 109.5 . .
H19A C19 H19C 109.5 . .
H19B C19 H19C 109.5 . .
Sn3 C20 H20A 109.5 . .
Sn3 C20 H20B 109.5 . .
H20A C20 H20B 109.5 . .
Sn3 C20 H20C 109.5 . .
H20A C20 H20C 109.5 . .
H20B C20 H20C 109.5 . .
Sn3 C21 H21A 109.5 . .
Sn3 C21 H21B 109.5 . .
H21A C21 H21B 109.5 . .
Sn3 C21 H21C 109.5 . .
H21A C21 H21C 109.5 . .
H21B C21 H21C 109.5 . .
Sn4 C22 H22A 109.5 . .
Sn4 C22 H22B 109.5 . .
H22A C22 H22B 109.5 . .
Sn4 C22 H22C 109.5 . .
H22A C22 H22C 109.5 . .
H22B C22 H22C 109.5 . .
Sn4 C23 H23A 109.5 . .
Sn4 C23 H23B 109.5 . .
H23A C23 H23B 109.5 . .
Sn4 C23 H23C 109.5 . .
H23A C23 H23C 109.5 . .
H23B C23 H23C 109.5 . .
Sn4 C24 H24A 109.5 . .
Sn4 C24 H24B 109.5 . .
H24A C24 H24B 109.5 . .
Sn4 C24 H24C 109.5 . .
H24A C24 H24C 109.5 . .
H24B C24 H24C 109.5 . .

loop_
_geom_bond_atom_site_label_1
_geom_bond_atom_site_label_2
_geom_bond_distance
_geom_bond_site_symmetry_2
Sn1 O3 2.019(4) .
Sn1 C7 2.129(8) .
Sn1 C8 2.134(7) .
Sn1 C9 2.144(7) .
Sn2 O4 2.019(4) .
Sn2 C11 2.125(7) .
Sn2 C10 2.125(7) .
Sn2 C12 2.131(7) .
Sn3 O7 2.014(4) .
Sn3 C19 2.123(7) .
Sn3 C21 2.128(7) .
Sn3 C20 2.146(6) .
Sn4 O8 2.032(4) .
Sn4 C22 2.121(7) .
Sn4 C24 2.121(7) .
Sn4 C23 2.124(6) .
Te1 O3 1.893(4) .
Te1 O4 1.926(4) .
Te1 O2 1.951(4) .
Te1 O1 1.973(4) 2_557
Te1 O1 1.982(4) .
Te1 C3 2.119(6) .
Te1 Te1 3.0446(8) 2_557
Te2 O8 1.899(4) .
Te2 O7 1.927(4) .
Te2 O5 1.952(4) .
Te2 O6 1.972(4) 2_666
Te2 O6 1.981(4) .
Te2 C13 2.123(6) .
Te2 Te2 3.0382(7) 2_666
F1 C1 1.337(10) .
F2 C17 1.360(9) .
F1' C5 1.20(4) .
F2' C15 1.307(15) .
O2 H2 0.8200 .
O5 H5 0.8200 .
C1 C6 1.335(12) .
C1 C2 1.382(10) .
C1 H1 0.9300 .
C2 C3 1.358(10) .
C2 H2A 0.9300 .
C3 C4 1.374(9) .
C4 C5 1.404(11) .
C4 H4 0.9300 .
C5 C6 1.358(12) .
C5 H5A 0.9300 .
C6 H6 0.9300 .
C7 H7A 0.9600 .
C7 H7B 0.9600 .
C7 H7C 0.9600 .
C8 H8A 0.9600 .
C8 H8B 0.9600 .
C8 H8C 0.9600 .
C9 H9A 0.9600 .
C9 H9B 0.9600 .
C9 H9C 0.9600 .
C10 H10A 0.9600 .
C10 H10B 0.9600 .
C10 H10C 0.9600 .
C11 H11A 0.9600 .
C11 H11B 0.9600 .
C11 H11C 0.9600 .
C12 H12A 0.9600 .
C12 H12B 0.9600 .
C12 H12C 0.9600 .
C13 C18 1.367(9) .
C13 C14 1.370(9) .
C14 C15 1.396(10) .
C14 H14 0.9300 .
C15 C16 1.345(10) .
C15 H15 0.9300 .
C16 C17 1.338(10) .
C16 H16 0.9300 .
C17 C18 1.400(10) .
C17 H17 0.9300 .
C18 H18 0.9300 .
C19 H19A 0.9600 .
C19 H19B 0.9600 .
C19 H19C 0.9600 .
C20 H20A 0.9600 .
C20 H20B 0.9600 .
C20 H20C 0.9600 .
C21 H21A 0.9600 .
C21 H21B 0.9600 .
C21 H21C 0.9600 .
C22 H22A 0.9600 .
C22 H22B 0.9600 .
C22 H22C 0.9600 .
C23 H23A 0.9600 .
C23 H23B 0.9600 .
C23 H23C 0.9600 .
C24 H24A 0.9600 .
C24 H24B 0.9600 .
C24 H24C 0.9600 .
